data_7001440
loop_
_publ_author_name
'K\"uhnert, J.'
'R\"uffer, T.'
'Ecorchard, P.'
'Br\"auer, B.'
'Lan, Y.'
'Powell, A. K.'
'Lang, H.'

_publ_section_title
;
 Reaction chemistry of 1,1&#x2032;-ferrocene dicarboxylate towards
 M(ii) salts (M = Co, Ni, Cu): solid-state structure and
 electrochemical, electronic and magnetic properties of bi- and
 tetrametallic complexes and coordination polymers
;
_journal_issue 23
_journal_name_full 'Dalton Transactions'
_journal_page_first 4499
_journal_page_last 4508
_journal_paper_doi 10.1039/b821407g
_journal_year 2009
_chemical_formula_sum 'C40 H54 Cl12 Fe2 N4 Ni2 O9'
_chemical_formula_weight 1389.39
_chemical_name_systematic
;
?
;
_space_group_IT_number 14
_symmetry_cell_setting monoclinic
_symmetry_space_group_name_Hall '-P 2ybc'
_symmetry_space_group_name_H-M 'P 1 21/c 1'
_atom_sites_solution_hydrogens geom
_atom_sites_solution_primary direct
_atom_sites_solution_secondary difmap
_audit_creation_method SHELXL-97
_cell_angle_alpha 90.0
_cell_angle_beta 94.546(4)
_cell_angle_gamma 90.0
_cell_formula_units_Z 4
_cell_length_a 22.2744(14)
_cell_length_b 10.9841(6)
_cell_length_c 22.8662(10)
_cell_measurement_reflns_used 28492
_cell_measurement_temperature 100
_cell_measurement_theta_max 25.9998
_cell_measurement_theta_min 2.9529
_cell_volume 5576.9(5)
_computing_cell_refinement
;
CrysAlis RED, Oxford Diffraction Ltd.,
Version 1.171.32.10 (release nn-09-2007 CrysAlis171 .NET)
(compiled Sep 27 2007,17:40:02)
;
_computing_data_collection
;
CrysAlis CCD, Oxford Diffraction Ltd.,
Version 1.171.32.10 (release nn-09-2007 CrysAlis171 .NET)
(compiled Sep 27 2007,17:40:02)
;
_computing_data_reduction
;
CrysAlis RED, Oxford Diffraction Ltd.,
Version 1.171.32.10 (release nn-09-2007 CrysAlis171 .NET)
(compiled Sep 27 2007,17:40:02)
;
_computing_publication_material shelxtl
_computing_structure_refinement 'SHELXL-97 (Sheldrick, 1997)'
_computing_structure_solution 'SHELXS-97 (Sheldrick, 1997)'
_diffrn_ambient_temperature 100
_diffrn_measured_fraction_theta_full 0.994
_diffrn_measured_fraction_theta_max 0.994
_diffrn_measurement_device_type 'oxford gemini s'
_diffrn_measurement_method '\w scans'
_diffrn_radiation_monochromator graphite
_diffrn_radiation_source 'Enhance (Mo) X-ray Source'
_diffrn_radiation_type MoK\a
_diffrn_radiation_wavelength 0.71073
_diffrn_reflns_av_R_equivalents 0.0306
_diffrn_reflns_av_sigmaI/netI 0.0303
_diffrn_reflns_limit_h_max 27
_diffrn_reflns_limit_h_min -27
_diffrn_reflns_limit_k_max 13
_diffrn_reflns_limit_k_min -13
_diffrn_reflns_limit_l_max 28
_diffrn_reflns_limit_l_min -28
_diffrn_reflns_number 52978
_diffrn_reflns_theta_full 26.08
_diffrn_reflns_theta_max 26.08
_diffrn_reflns_theta_min 3.08
_diffrn_standards_decay_% 0
_diffrn_standards_interval_count 50
_diffrn_standards_interval_time 5
_diffrn_standards_number 2
_exptl_absorpt_coefficient_mu 1.802
_exptl_absorpt_correction_T_max 1.00000
_exptl_absorpt_correction_T_min 0.77961
_exptl_absorpt_correction_type multi-scan
_exptl_crystal_colour yellow_green
_exptl_crystal_density_diffrn 1.655
_exptl_crystal_density_method 'not measured'
_exptl_crystal_description needle
_exptl_crystal_F_000 2824
_exptl_crystal_size_max 0.6
_exptl_crystal_size_mid 0.3
_exptl_crystal_size_min 0.2
_refine_diff_density_max 1.070
_refine_diff_density_min -0.749
_refine_diff_density_rms 0.071
_refine_ls_extinction_method none
_refine_ls_goodness_of_fit_ref 1.050
_refine_ls_hydrogen_treatment mixed
_refine_ls_matrix_type full
_refine_ls_number_parameters 686
_refine_ls_number_reflns 11012
_refine_ls_number_restraints 0
_refine_ls_restrained_S_all 1.050
_refine_ls_R_factor_all 0.0477
_refine_ls_R_factor_gt 0.0291
_refine_ls_shift/su_max 0.002
_refine_ls_shift/su_mean 0.000
_refine_ls_structure_factor_coef Fsqd
_refine_ls_weighting_details 'calc w=1/[\s^2^(Fo^2^)+(0.0419P)^2^+0.6025P] where P=(Fo^2^+2Fc^2^)/3'
_refine_ls_weighting_scheme calc
_refine_ls_wR_factor_gt 0.0699
_refine_ls_wR_factor_ref 0.0743
_reflns_number_gt 8288
_reflns_number_total 11012
_reflns_threshold_expression >2sigma(I)
_cod_data_source_file b821407g.txt
_cod_data_source_block janett6
_cod_original_sg_symbol_H-M P2(1)/c
_cod_database_code 7001440

loop_
_symmetry_equiv_pos_as_xyz
'x, y, z'
'-x, y+1/2, -z+1/2'
'-x, -y, -z'
'x, -y-1/2, z-1/2'

loop_
_atom_site_label
_atom_site_type_symbol
_atom_site_fract_x
_atom_site_fract_y
_atom_site_fract_z
_atom_site_U_iso_or_equiv
_atom_site_adp_type
_atom_site_occupancy
_atom_site_symmetry_multiplicity
_atom_site_calc_flag
_atom_site_refinement_flags
_atom_site_disorder_assembly
_atom_site_disorder_group
Fe1 Fe 0.537302(14) -0.19431(3) 0.337264(14) 0.01619(8) Uani 1 1 d . . .
C1 C 0.57585(10) -0.0344(2) 0.31425(10) 0.0168(5) Uani 1 1 d . . .
C2 C 0.56562(11) -0.1117(2) 0.26429(10) 0.0191(5) Uani 1 1 d . . .
H2 H 0.5948 -0.1408 0.2409 0.023 Uiso 1 1 calc R . .
C3 C 0.50280(11) -0.1364(2) 0.25660(11) 0.0243(6) Uani 1 1 d . . .
H3 H 0.4837 -0.1849 0.2274 0.029 Uiso 1 1 calc R . .
C4 C 0.47438(11) -0.0745(2) 0.30099(12) 0.0263(6) Uani 1 1 d . . .
H4 H 0.4333 -0.0753 0.3060 0.032 Uiso 1 1 calc R . .
C5 C 0.51910(10) -0.0110(2) 0.33673(11) 0.0214(5) Uani 1 1 d . . .
H5 H 0.5125 0.0372 0.3690 0.026 Uiso 1 1 calc R . .
C6 C 0.63544(10) 0.00416(19) 0.34221(10) 0.0139(5) Uani 1 1 d . . .
O1 O 0.68205(7) -0.03818(13) 0.32213(6) 0.0152(3) Uani 1 1 d . . .
O2 O 0.63346(7) 0.07582(13) 0.38535(7) 0.0166(3) Uani 1 1 d . . .
C7 C 0.59484(10) -0.2815(2) 0.39774(10) 0.0171(5) Uani 1 1 d . . .
C8 C 0.53824(10) -0.2613(2) 0.42121(11) 0.0215(5) Uani 1 1 d . . .
H8 H 0.5319 -0.2169 0.4548 0.026 Uiso 1 1 calc R . .
C9 C 0.49323(11) -0.3208(2) 0.38413(11) 0.0240(6) Uani 1 1 d . . .
H9 H 0.4523 -0.3224 0.3893 0.029 Uiso 1 1 calc R . .
C10 C 0.52154(11) -0.3774(2) 0.33771(11) 0.0220(5) Uani 1 1 d . . .
H10 H 0.5024 -0.4228 0.3074 0.026 Uiso 1 1 calc R . .
C11 C 0.58430(10) -0.3525(2) 0.34570(11) 0.0185(5) Uani 1 1 d . . .
H11 H 0.6133 -0.3779 0.3213 0.022 Uiso 1 1 calc R . .
C12 C 0.65417(10) -0.23045(19) 0.42041(10) 0.0152(5) Uani 1 1 d . . .
O3 O 0.69798(7) -0.24692(13) 0.38949(7) 0.0162(3) Uani 1 1 d . . .
O4 O 0.65683(7) -0.17383(14) 0.46867(7) 0.0185(4) Uani 1 1 d . . .
Fe2 Fe 0.909326(14) 0.30026(3) 0.401175(14) 0.01590(8) Uani 1 1 d . . .
C13 C 0.85431(10) 0.2151(2) 0.33782(9) 0.0155(5) Uani 1 1 d . . .
C14 C 0.91527(10) 0.1753(2) 0.33574(10) 0.0183(5) Uani 1 1 d . . .
H14 H 0.9290 0.0956 0.3402 0.022 Uiso 1 1 calc R . .
C15 C 0.95124(11) 0.2790(2) 0.32565(10) 0.0208(5) Uani 1 1 d . . .
H15 H 0.9926 0.2789 0.3225 0.025 Uiso 1 1 calc R . .
C16 C 0.91309(11) 0.3827(2) 0.32131(10) 0.0212(5) Uani 1 1 d . . .
H16 H 0.9252 0.4621 0.3145 0.025 Uiso 1 1 calc R . .
C17 C 0.85336(10) 0.3445(2) 0.32919(10) 0.0175(5) Uani 1 1 d . . .
H17 H 0.8196 0.3944 0.3288 0.021 Uiso 1 1 calc R . .
C18 C 0.80319(10) 0.1363(2) 0.35181(9) 0.0132(5) Uani 1 1 d . . .
O5 O 0.75383(7) 0.18786(13) 0.36107(6) 0.0152(3) Uani 1 1 d . . .
O6 O 0.81363(7) 0.02394(13) 0.35295(7) 0.0160(3) Uani 1 1 d . . .
C19 C 0.87992(10) 0.2610(2) 0.48149(10) 0.0176(5) Uani 1 1 d . . .
C20 C 0.94046(11) 0.2205(2) 0.47850(10) 0.0211(5) Uani 1 1 d . . .
H20 H 0.9540 0.1408 0.4833 0.025 Uiso 1 1 calc R . .
C21 C 0.97638(11) 0.3227(2) 0.46705(11) 0.0239(6) Uani 1 1 d . . .
H21 H 1.0176 0.3218 0.4631 0.029 Uiso 1 1 calc R . .
C22 C 0.93837(11) 0.4272(2) 0.46261(10) 0.0237(5) Uani 1 1 d . . .
H22 H 0.9505 0.5064 0.4554 0.028 Uiso 1 1 calc R . .
C23 C 0.87896(11) 0.3891(2) 0.47113(10) 0.0198(5) Uani 1 1 d . . .
H23 H 0.8452 0.4390 0.4701 0.024 Uiso 1 1 calc R . .
C24 C 0.82639(10) 0.1828(2) 0.48798(9) 0.0162(5) Uani 1 1 d . . .
O7 O 0.77555(7) 0.23270(14) 0.47972(7) 0.0177(3) Uani 1 1 d . . .
O8 O 0.83512(7) 0.07115(14) 0.50004(7) 0.0199(4) Uani 1 1 d . . .
Ni1 Ni 0.756495(12) -0.11129(2) 0.368979(12) 0.01275(7) Uani 1 1 d . . .
N1 N 0.83157(8) -0.21711(17) 0.40997(8) 0.0178(4) Uani 1 1 d . . .
C25 C 0.83713(11) -0.3164(2) 0.36665(11) 0.0215(5) Uani 1 1 d . . .
H25A H 0.8047 -0.3745 0.3696 0.026 Uiso 1 1 calc R . .
H25B H 0.8750 -0.3587 0.3752 0.026 Uiso 1 1 calc R . .
C26 C 0.83450(11) -0.2653(2) 0.30527(11) 0.0221(5) Uani 1 1 d . . .
H26A H 0.8668 -0.2068 0.3024 0.027 Uiso 1 1 calc R . .
H26B H 0.8400 -0.3304 0.2776 0.027 Uiso 1 1 calc R . .
N2 N 0.77560(8) -0.20501(17) 0.29057(8) 0.0163(4) Uani 1 1 d . . .
C27 C 0.81792(11) -0.2700(2) 0.46667(11) 0.0228(5) Uani 1 1 d . . .
H27A H 0.7806 -0.3138 0.4618 0.034 Uiso 1 1 calc R . .
H27B H 0.8146 -0.2060 0.4948 0.034 Uiso 1 1 calc R . .
H27C H 0.8497 -0.3245 0.4803 0.034 Uiso 1 1 calc R . .
C28 C 0.88935(10) -0.1503(2) 0.41918(11) 0.0232(5) Uani 1 1 d . . .
H28A H 0.8992 -0.1149 0.3828 0.035 Uiso 1 1 calc R . .
H28B H 0.9207 -0.2056 0.4331 0.035 Uiso 1 1 calc R . .
H28C H 0.8856 -0.0870 0.4476 0.035 Uiso 1 1 calc R . .
C29 C 0.72953(11) -0.2963(2) 0.27161(11) 0.0215(5) Uani 1 1 d . . .
H29A H 0.7255 -0.3538 0.3027 0.032 Uiso 1 1 calc R . .
H29B H 0.7414 -0.3381 0.2375 0.032 Uiso 1 1 calc R . .
H29C H 0.6917 -0.2563 0.2623 0.032 Uiso 1 1 calc R . .
C30 C 0.78058(11) -0.1182(2) 0.24190(10) 0.0220(5) Uani 1 1 d . . .
H30A H 0.8104 -0.0579 0.2533 0.033 Uiso 1 1 calc R . .
H30B H 0.7424 -0.0792 0.2328 0.033 Uiso 1 1 calc R . .
H30C H 0.7921 -0.1611 0.2080 0.033 Uiso 1 1 calc R . .
O9 O 0.73929(9) -0.01949(16) 0.44649(8) 0.0153(4) Uani 1 1 d . . .
Ni2 Ni 0.702377(13) 0.15557(3) 0.431970(12) 0.01389(7) Uani 1 1 d . . .
N3 N 0.65438(9) 0.15363(18) 0.51042(9) 0.0231(5) Uani 1 1 d . . .
C31 C 0.64716(14) 0.2862(2) 0.52103(13) 0.0358(7) Uani 1 1 d . . .
H31A H 0.6860 0.3217 0.5335 0.043 Uiso 1 1 calc R . .
H31B H 0.6205 0.2985 0.5521 0.043 Uiso 1 1 calc R . .
C32 C 0.62145(13) 0.3478(2) 0.46604(14) 0.0366(7) Uani 1 1 d . . .
H32A H 0.5822 0.3138 0.4543 0.044 Uiso 1 1 calc R . .
H32B H 0.6165 0.4340 0.4735 0.044 Uiso 1 1 calc R . .
N4 N 0.66185(9) 0.33112(17) 0.41817(9) 0.0213(4) Uani 1 1 d . . .
C34 C 0.59562(11) 0.0918(2) 0.50497(12) 0.0276(6) Uani 1 1 d . . .
H34A H 0.5714 0.1246 0.4721 0.041 Uiso 1 1 calc R . .
H34B H 0.5756 0.1042 0.5401 0.041 Uiso 1 1 calc R . .
H34C H 0.6015 0.0062 0.4991 0.041 Uiso 1 1 calc R . .
C35 C 0.68964(12) 0.1013(3) 0.56170(11) 0.0320(6) Uani 1 1 d . . .
H35A H 0.7283 0.1403 0.5665 0.048 Uiso 1 1 calc R . .
H35B H 0.6950 0.0156 0.5558 0.048 Uiso 1 1 calc R . .
H35C H 0.6686 0.1141 0.5962 0.048 Uiso 1 1 calc R . .
C36 C 0.62648(13) 0.3372(2) 0.36080(13) 0.0371(7) Uani 1 1 d . . .
H36A H 0.6528 0.3261 0.3299 0.056 Uiso 1 1 calc R . .
H36B H 0.6072 0.4151 0.3565 0.056 Uiso 1 1 calc R . .
H36C H 0.5965 0.2742 0.3586 0.056 Uiso 1 1 calc R . .
C37 C 0.70702(11) 0.4301(2) 0.42077(12) 0.0252(6) Uani 1 1 d . . .
H37A H 0.7334 0.4193 0.3899 0.038 Uiso 1 1 calc R . .
H37B H 0.7301 0.4280 0.4580 0.038 Uiso 1 1 calc R . .
H37C H 0.6869 0.5071 0.4160 0.038 Uiso 1 1 calc R . .
C38 C 0.71359(12) 0.2316(2) 0.22639(12) 0.0310(6) Uani 1 1 d . . .
H38 H 0.7253 0.2034 0.2663 0.037 Uiso 1 1 calc R . .
Cl1 Cl 0.76729(3) 0.17918(7) 0.17954(3) 0.03998(18) Uani 1 1 d . . .
Cl2 Cl 0.71258(4) 0.39301(7) 0.22628(3) 0.04273(19) Uani 1 1 d . . .
Cl3 Cl 0.64182(3) 0.17439(7) 0.20468(3) 0.03741(17) Uani 1 1 d . . .
C39 C 0.87505(15) 0.5318(3) 0.11855(12) 0.0418(8) Uani 1 1 d . . .
H39 H 0.8651 0.4666 0.0902 0.050 Uiso 1 1 calc R A 1
Cl4 Cl 0.88367(9) 0.4640(2) 0.18914(9) 0.0409(4) Uani 0.6609(18) 1 d P B 1
Cl5 Cl 0.80919(6) 0.63027(12) 0.11920(5) 0.0497(4) Uani 0.6609(18) 1 d P B 1
Cl6 Cl 0.93460(7) 0.60151(16) 0.09799(6) 0.0623(5) Uani 0.6609(18) 1 d P B 1
Cl4A Cl 0.8562(4) 0.4641(6) 0.1742(3) 0.127(3) Uani 0.3391(18) 1 d P B 2
Cl5A Cl 0.87799(13) 0.6978(2) 0.12437(10) 0.0526(8) Uani 0.3391(18) 1 d P B 2
Cl6A Cl 0.96177(12) 0.5046(3) 0.11019(18) 0.0832(12) Uani 0.3391(18) 1 d P B 2
C40 C 0.62044(12) 0.7975(3) 0.08043(12) 0.0326(6) Uani 1 1 d . . .
H40 H 0.6249 0.7626 0.0416 0.039 Uiso 1 1 calc R C 1
Cl7 Cl 0.6250(9) 0.6830(18) 0.1336(7) 0.050(3) Uani 0.40(4) 1 d P D 1
Cl8 Cl 0.5493(8) 0.867(3) 0.0821(7) 0.073(3) Uani 0.40(4) 1 d P D 1
Cl9 Cl 0.6757(10) 0.8996(14) 0.0975(6) 0.060(3) Uani 0.40(4) 1 d P D 1
Cl7A Cl 0.6131(8) 0.6799(12) 0.1317(5) 0.059(2) Uani 0.60(4) 1 d P D 2
Cl8A Cl 0.5574(3) 0.8939(5) 0.0759(3) 0.0539(9) Uani 0.60(4) 1 d P D 2
Cl9A Cl 0.6869(6) 0.8853(9) 0.0975(4) 0.0636(18) Uani 0.60(4) 1 d P D 2
C41 C 0.93637(12) 1.1421(3) 0.18719(12) 0.0348(7) Uani 1 1 d . . .
H41 H 0.9107 1.1913 0.2108 0.042 Uiso 1 1 calc R . .
Cl10 Cl 0.93810(4) 0.99226(7) 0.21424(4) 0.0464(2) Uani 1 1 d . . .
Cl11 Cl 0.90705(5) 1.14698(12) 0.11439(4) 0.0775(3) Uani 1 1 d . . .
Cl12 Cl 1.00962(4) 1.20360(7) 0.19372(4) 0.0497(2) Uani 1 1 d . . .
H1O H 0.7151(14) -0.076(3) 0.4626(14) 0.047(9) Uiso 1 1 d . . .
H2O H 0.7630(13) -0.005(3) 0.4631(13) 0.023(10) Uiso 1 1 d . . .

loop_
_atom_site_aniso_label
_atom_site_aniso_U_11
_atom_site_aniso_U_22
_atom_site_aniso_U_33
_atom_site_aniso_U_23
_atom_site_aniso_U_13
_atom_site_aniso_U_12
Fe1 0.01387(17) 0.01301(16) 0.02124(18) -0.00026(14) -0.00146(13) -0.00020(13)
C1 0.0181(12) 0.0112(11) 0.0204(12) 0.0033(9) -0.0033(9) 0.0030(9)
C2 0.0243(13) 0.0150(11) 0.0173(12) 0.0028(10) -0.0035(10) 0.0001(10)
C3 0.0264(14) 0.0178(12) 0.0267(14) 0.0021(11) -0.0107(11) -0.0044(10)
C4 0.0153(12) 0.0174(12) 0.0447(16) 0.0058(12) -0.0075(11) 0.0002(10)
C5 0.0184(13) 0.0134(12) 0.0316(14) 0.0000(10) -0.0030(10) 0.0029(10)
C6 0.0153(12) 0.0091(10) 0.0170(11) 0.0037(9) -0.0019(9) -0.0006(9)
O1 0.0157(8) 0.0148(8) 0.0148(8) 0.0001(6) -0.0016(6) 0.0003(6)
O2 0.0160(8) 0.0135(8) 0.0201(8) -0.0033(7) -0.0001(6) 0.0000(6)
C7 0.0174(12) 0.0133(11) 0.0203(12) 0.0040(10) 0.0007(9) 0.0000(9)
C8 0.0178(12) 0.0228(13) 0.0243(13) 0.0025(11) 0.0034(10) 0.0006(10)
C9 0.0173(13) 0.0238(13) 0.0310(14) 0.0056(11) 0.0032(10) -0.0037(10)
C10 0.0238(13) 0.0141(12) 0.0271(13) 0.0022(10) -0.0032(10) -0.0047(10)
C11 0.0183(12) 0.0113(11) 0.0260(13) 0.0016(10) 0.0017(10) 0.0015(9)
C12 0.0183(12) 0.0092(11) 0.0179(12) 0.0059(9) -0.0004(9) 0.0010(9)
O3 0.0151(8) 0.0125(8) 0.0208(8) -0.0006(7) 0.0018(7) 0.0010(6)
O4 0.0213(9) 0.0181(8) 0.0161(8) 0.0000(7) 0.0010(7) -0.0013(7)
Fe2 0.01532(17) 0.01501(17) 0.01677(17) -0.00063(14) -0.00247(13) -0.00182(13)
C13 0.0191(12) 0.0157(11) 0.0109(11) -0.0008(9) -0.0030(9) -0.0021(9)
C14 0.0198(12) 0.0176(12) 0.0174(12) -0.0021(10) 0.0006(9) -0.0003(10)
C15 0.0173(12) 0.0243(13) 0.0209(13) -0.0007(10) 0.0017(10) -0.0037(10)
C16 0.0257(13) 0.0181(12) 0.0195(12) 0.0039(10) -0.0006(10) -0.0060(10)
C17 0.0187(12) 0.0164(11) 0.0167(11) 0.0018(10) -0.0031(9) 0.0005(10)
C18 0.0161(12) 0.0167(12) 0.0063(10) 0.0001(9) -0.0032(8) -0.0012(9)
O5 0.0147(8) 0.0155(8) 0.0148(8) -0.0003(6) -0.0014(6) 0.0008(6)
O6 0.0151(8) 0.0118(8) 0.0207(8) -0.0006(7) -0.0006(6) 0.0004(6)
C19 0.0199(12) 0.0212(12) 0.0111(11) -0.0024(10) -0.0034(9) -0.0003(10)
C20 0.0203(13) 0.0227(13) 0.0193(12) -0.0013(10) -0.0051(10) -0.0002(10)
C21 0.0177(13) 0.0306(14) 0.0222(13) -0.0029(11) -0.0067(10) -0.0025(11)
C22 0.0270(14) 0.0215(13) 0.0215(13) -0.0043(11) -0.0038(10) -0.0075(11)
C23 0.0185(12) 0.0190(12) 0.0211(12) -0.0057(10) -0.0037(10) -0.0008(10)
C24 0.0207(12) 0.0198(12) 0.0078(10) -0.0036(9) -0.0020(9) -0.0009(10)
O7 0.0184(9) 0.0177(8) 0.0167(8) -0.0046(7) -0.0012(7) 0.0007(7)
O8 0.0240(9) 0.0183(8) 0.0165(8) 0.0009(7) -0.0041(7) -0.0003(7)
Ni1 0.01284(15) 0.01049(14) 0.01471(14) -0.00087(11) -0.00012(11) 0.00078(11)
N1 0.0175(10) 0.0151(10) 0.0204(10) -0.0009(8) -0.0007(8) 0.0016(8)
C25 0.0208(13) 0.0149(12) 0.0286(13) -0.0018(10) 0.0002(10) 0.0062(10)
C26 0.0183(13) 0.0220(13) 0.0262(13) -0.0040(11) 0.0029(10) 0.0057(10)
N2 0.0154(10) 0.0151(10) 0.0183(10) -0.0015(8) 0.0009(8) 0.0014(8)
C27 0.0236(13) 0.0215(13) 0.0226(13) 0.0030(11) -0.0031(10) 0.0042(10)
C28 0.0161(12) 0.0202(12) 0.0320(14) -0.0011(11) -0.0057(10) 0.0026(10)
C29 0.0222(13) 0.0213(13) 0.0210(13) -0.0078(10) 0.0014(10) -0.0021(10)
C30 0.0259(14) 0.0262(13) 0.0141(12) 0.0010(10) 0.0027(10) -0.0006(11)
O9 0.0155(9) 0.0145(9) 0.0155(9) -0.0003(7) -0.0022(8) -0.0010(7)
Ni2 0.01427(15) 0.01168(14) 0.01563(15) -0.00228(12) 0.00055(11) 0.00061(11)
N3 0.0248(11) 0.0210(11) 0.0244(11) -0.0050(9) 0.0074(9) -0.0029(9)
C31 0.0464(18) 0.0239(14) 0.0405(17) -0.0126(13) 0.0252(14) -0.0018(13)
C32 0.0311(16) 0.0163(13) 0.065(2) -0.0080(14) 0.0194(14) 0.0035(12)
N4 0.0188(11) 0.0140(10) 0.0306(12) -0.0033(9) -0.0006(9) 0.0020(8)
C34 0.0253(14) 0.0273(14) 0.0320(14) -0.0036(12) 0.0131(11) -0.0004(11)
C35 0.0379(16) 0.0429(17) 0.0158(13) -0.0019(12) 0.0064(11) -0.0076(13)
C36 0.0396(17) 0.0167(13) 0.0509(19) 0.0020(13) -0.0222(14) 0.0096(12)
C37 0.0240(14) 0.0121(12) 0.0389(16) 0.0021(11) -0.0008(11) -0.0003(10)
C38 0.0320(15) 0.0330(15) 0.0256(14) 0.0041(12) -0.0124(12) 0.0009(12)
Cl1 0.0392(4) 0.0368(4) 0.0434(4) 0.0096(3) 0.0000(3) 0.0058(3)
Cl2 0.0519(5) 0.0314(4) 0.0421(4) -0.0032(3) -0.0136(4) -0.0021(3)
Cl3 0.0342(4) 0.0393(4) 0.0365(4) 0.0058(3) -0.0113(3) -0.0052(3)
C39 0.067(2) 0.0353(17) 0.0223(15) -0.0074(13) -0.0025(14) 0.0026(15)
Cl4 0.0706(10) 0.0306(8) 0.0211(7) 0.0032(6) 0.0007(6) 0.0070(8)
Cl5 0.0680(9) 0.0530(8) 0.0282(6) -0.0026(5) 0.0044(5) 0.0175(6)
Cl6 0.0490(9) 0.0866(12) 0.0503(8) 0.0117(8) -0.0025(6) -0.0401(9)
Cl4A 0.254(9) 0.071(3) 0.069(4) -0.022(3) 0.090(4) -0.079(5)
Cl5A 0.082(2) 0.0388(13) 0.0369(13) -0.0008(10) 0.0030(12) 0.0100(13)
Cl6A 0.0330(15) 0.079(2) 0.135(3) -0.039(2) -0.0126(17) -0.0033(15)
C40 0.0373(16) 0.0360(16) 0.0245(14) -0.0093(12) 0.0019(12) 0.0031(13)
Cl7 0.079(5) 0.044(5) 0.026(3) 0.001(3) -0.004(3) 0.011(4)
Cl8 0.047(4) 0.116(7) 0.053(3) -0.022(4) -0.008(3) 0.044(4)
Cl9 0.065(7) 0.046(3) 0.065(3) 0.009(3) -0.020(3) -0.026(4)
Cl7A 0.095(5) 0.040(3) 0.044(3) -0.004(2) 0.023(3) -0.017(3)
Cl8A 0.0541(19) 0.045(3) 0.065(2) -0.0058(11) 0.0219(19) 0.0156(13)
Cl9A 0.049(3) 0.072(3) 0.067(2) -0.016(2) -0.0178(14) -0.0120(19)
C41 0.0294(16) 0.0476(18) 0.0278(15) 0.0015(13) 0.0051(12) 0.0066(13)
Cl10 0.0493(5) 0.0361(4) 0.0573(5) -0.0069(4) 0.0254(4) -0.0032(3)
Cl11 0.0767(7) 0.1296(10) 0.0248(4) -0.0071(5) -0.0047(4) 0.0312(7)
Cl12 0.0388(4) 0.0449(4) 0.0686(6) -0.0063(4) 0.0245(4) -0.0061(4)

loop_
_atom_type_symbol
_atom_type_description
_atom_type_scat_dispersion_real
_atom_type_scat_dispersion_imag
_atom_type_scat_source
C C 0.0033 0.0016 'International Tables Vol C Tables 4.2.6.8 and 6.1.1.4'
H H 0.0000 0.0000 'International Tables Vol C Tables 4.2.6.8 and 6.1.1.4'
N N 0.0061 0.0033 'International Tables Vol C Tables 4.2.6.8 and 6.1.1.4'
O O 0.0106 0.0060 'International Tables Vol C Tables 4.2.6.8 and 6.1.1.4'
Fe Fe 0.3463 0.8444 'International Tables Vol C Tables 4.2.6.8 and 6.1.1.4'
Ni Ni 0.3393 1.1124 'International Tables Vol C Tables 4.2.6.8 and 6.1.1.4'
Cl Cl 0.1484 0.1585 'International Tables Vol C Tables 4.2.6.8 and 6.1.1.4'

loop_
_geom_angle_atom_site_label_1
_geom_angle_atom_site_label_2
_geom_angle_atom_site_label_3
_geom_angle
_geom_angle_site_symmetry_1
_geom_angle_site_symmetry_3
_geom_angle_publ_flag
C11 Fe1 C10 40.89(9) . . ?
C11 Fe1 C2 105.52(10) . . ?
C10 Fe1 C2 120.39(10) . . ?
C11 Fe1 C3 120.44(10) . . ?
C10 Fe1 C3 104.98(10) . . ?
C2 Fe1 C3 40.75(9) . . ?
C11 Fe1 C1 122.45(9) . . ?
C10 Fe1 C1 157.59(10) . . ?
C2 Fe1 C1 40.91(9) . . ?
C3 Fe1 C1 68.62(9) . . ?
C11 Fe1 C7 40.95(9) . . ?
C10 Fe1 C7 68.56(9) . . ?
C2 Fe1 C7 122.84(9) . . ?
C3 Fe1 C7 157.84(10) . . ?
C1 Fe1 C7 108.85(9) . . ?
C11 Fe1 C4 156.80(10) . . ?
C10 Fe1 C4 121.47(10) . . ?
C2 Fe1 C4 68.27(10) . . ?
C3 Fe1 C4 40.39(10) . . ?
C1 Fe1 C4 68.38(9) . . ?
C7 Fe1 C4 160.96(10) . . ?
C11 Fe1 C9 68.61(10) . . ?
C10 Fe1 C9 40.61(10) . . ?
C2 Fe1 C9 156.79(10) . . ?
C3 Fe1 C9 121.41(10) . . ?
C1 Fe1 C9 160.96(10) . . ?
C7 Fe1 C9 68.29(9) . . ?
C4 Fe1 C9 107.81(10) . . ?
C11 Fe1 C5 160.03(9) . . ?
C10 Fe1 C5 158.71(10) . . ?
C2 Fe1 C5 68.49(10) . . ?
C3 Fe1 C5 68.25(10) . . ?
C1 Fe1 C5 40.72(9) . . ?
C7 Fe1 C5 125.14(9) . . ?
C4 Fe1 C5 40.52(9) . . ?
C9 Fe1 C5 124.37(10) . . ?
C11 Fe1 C8 68.76(10) . . ?
C10 Fe1 C8 68.39(10) . . ?
C2 Fe1 C8 160.30(9) . . ?
C3 Fe1 C8 158.51(10) . . ?
C1 Fe1 C8 125.12(9) . . ?
C7 Fe1 C8 40.70(9) . . ?
C4 Fe1 C8 124.33(10) . . ?
C9 Fe1 C8 40.47(10) . . ?
C5 Fe1 C8 110.11(10) . . ?
C5 C1 C2 107.8(2) . . ?
C5 C1 C6 125.5(2) . . ?
C2 C1 C6 126.4(2) . . ?
C5 C1 Fe1 70.04(13) . . ?
C2 C1 Fe1 69.54(13) . . ?
C6 C1 Fe1 120.84(15) . . ?
C3 C2 C1 107.8(2) . . ?
C3 C2 Fe1 69.63(14) . . ?
C1 C2 Fe1 69.56(13) . . ?
C4 C3 C2 108.2(2) . . ?
C4 C3 Fe1 70.05(14) . . ?
C2 C3 Fe1 69.62(13) . . ?
C3 C4 C5 108.4(2) . . ?
C3 C4 Fe1 69.56(14) . . ?
C5 C4 Fe1 69.90(13) . . ?
C4 C5 C1 107.8(2) . . ?
C4 C5 Fe1 69.58(13) . . ?
C1 C5 Fe1 69.24(13) . . ?
O1 C6 O2 126.5(2) . . ?
O1 C6 C1 118.17(19) . . ?
O2 C6 C1 115.27(19) . . ?
C6 O1 Ni1 127.38(14) . . ?
C6 O2 Ni2 127.97(14) . . ?
C11 C7 C8 107.9(2) . . ?
C11 C7 C12 125.4(2) . . ?
C8 C7 C12 126.6(2) . . ?
C11 C7 Fe1 68.85(13) . . ?
C8 C7 Fe1 69.91(13) . . ?
C12 C7 Fe1 123.30(15) . . ?
C9 C8 C7 107.9(2) . . ?
C9 C8 Fe1 69.66(14) . . ?
C7 C8 Fe1 69.40(13) . . ?
C8 C9 C10 108.3(2) . . ?
C8 C9 Fe1 69.87(14) . . ?
C10 C9 Fe1 69.31(13) . . ?
C9 C10 C11 108.1(2) . . ?
C9 C10 Fe1 70.08(14) . . ?
C11 C10 Fe1 69.11(13) . . ?
C10 C11 C7 107.9(2) . . ?
C10 C11 Fe1 70.00(13) . . ?
C7 C11 Fe1 70.20(13) . . ?
O3 C12 O4 125.1(2) . . ?
O3 C12 C7 117.0(2) . . ?
O4 C12 C7 117.9(2) . . ?
C12 O3 Ni1 123.74(14) . . ?
C23 Fe2 C15 157.40(10) . . ?
C23 Fe2 C14 160.58(9) . . ?
C15 Fe2 C14 40.74(9) . . ?
C23 Fe2 C17 107.45(9) . . ?
C15 Fe2 C17 68.67(9) . . ?
C14 Fe2 C17 68.92(9) . . ?
C23 Fe2 C19 40.95(9) . . ?
C15 Fe2 C19 159.52(10) . . ?
C14 Fe2 C19 124.08(9) . . ?
C17 Fe2 C19 123.74(9) . . ?
C23 Fe2 C20 68.69(10) . . ?
C15 Fe2 C20 122.42(10) . . ?
C14 Fe2 C20 107.97(10) . . ?
C17 Fe2 C20 160.41(9) . . ?
C19 Fe2 C20 40.85(9) . . ?
C23 Fe2 C16 121.96(10) . . ?
C15 Fe2 C16 40.66(9) . . ?
C14 Fe2 C16 68.51(10) . . ?
C17 Fe2 C16 40.64(9) . . ?
C19 Fe2 C16 159.08(10) . . ?
C20 Fe2 C16 157.88(10) . . ?
C23 Fe2 C22 40.59(9) . . ?
C15 Fe2 C22 121.19(10) . . ?
C14 Fe2 C22 157.66(10) . . ?
C17 Fe2 C22 122.04(10) . . ?
C19 Fe2 C22 68.50(10) . . ?
C20 Fe2 C22 68.36(10) . . ?
C16 Fe2 C22 106.16(10) . . ?
C23 Fe2 C13 123.89(9) . . ?
C15 Fe2 C13 68.73(9) . . ?
C14 Fe2 C13 40.95(9) . . ?
C17 Fe2 C13 41.06(9) . . ?
C19 Fe2 C13 108.83(9) . . ?
C20 Fe2 C13 123.99(9) . . ?
C16 Fe2 C13 68.60(9) . . ?
C22 Fe2 C13 159.27(10) . . ?
C23 Fe2 C21 68.47(10) . . ?
C15 Fe2 C21 106.26(10) . . ?
C14 Fe2 C21 122.22(10) . . ?
C17 Fe2 C21 157.79(10) . . ?
C19 Fe2 C21 68.41(10) . . ?
C20 Fe2 C21 40.42(10) . . ?
C16 Fe2 C21 121.58(10) . . ?
C22 Fe2 C21 40.70(10) . . ?
C13 Fe2 C21 159.20(9) . . ?
C14 C13 C17 107.6(2) . . ?
C14 C13 C18 125.1(2) . . ?
C17 C13 C18 127.1(2) . . ?
C14 C13 Fe2 69.31(13) . . ?
C17 C13 Fe2 69.29(13) . . ?
C18 C13 Fe2 122.67(15) . . ?
C15 C14 C13 108.0(2) . . ?
C15 C14 Fe2 69.57(13) . . ?
C13 C14 Fe2 69.73(12) . . ?
C16 C15 C14 108.2(2) . . ?
C16 C15 Fe2 69.87(13) . . ?
C14 C15 Fe2 69.69(13) . . ?
C15 C16 C17 108.4(2) . . ?
C15 C16 Fe2 69.47(13) . . ?
C17 C16 Fe2 69.57(13) . . ?
C16 C17 C13 107.8(2) . . ?
C16 C17 Fe2 69.79(13) . . ?
C13 C17 Fe2 69.65(13) . . ?
O6 C18 O5 126.6(2) . . ?
O6 C18 C13 115.68(19) . . ?
O5 C18 C13 117.73(19) . . ?
C18 O5 Ni2 126.14(14) . . ?
C18 O6 Ni1 127.72(14) . . ?
C20 C19 C23 107.5(2) . . ?
C20 C19 C24 126.4(2) . . ?
C23 C19 C24 125.8(2) . . ?
C20 C19 Fe2 69.59(13) . . ?
C23 C19 Fe2 69.16(13) . . ?
C24 C19 Fe2 121.89(15) . . ?
C21 C20 C19 108.2(2) . . ?
C21 C20 Fe2 70.01(14) . . ?
C19 C20 Fe2 69.57(13) . . ?
C20 C21 C22 108.1(2) . . ?
C20 C21 Fe2 69.57(13) . . ?
C22 C21 Fe2 69.54(13) . . ?
C23 C22 C21 108.0(2) . . ?
C23 C22 Fe2 69.22(13) . . ?
C21 C22 Fe2 69.76(13) . . ?
C22 C23 C19 108.2(2) . . ?
C22 C23 Fe2 70.18(14) . . ?
C19 C23 Fe2 69.89(13) . . ?
O7 C24 O8 125.0(2) . . ?
O7 C24 C19 116.9(2) . . ?
O8 C24 C19 118.0(2) . . ?
C24 O7 Ni2 124.22(14) . . ?
O6 Ni1 O3 177.25(6) . . ?
O6 Ni1 O1 96.44(6) . . ?
O3 Ni1 O1 84.42(6) . . ?
O6 Ni1 O9 87.68(7) . . ?
O3 Ni1 O9 89.65(7) . . ?
O1 Ni1 O9 93.35(6) . . ?
O6 Ni1 N2 91.83(7) . . ?
O3 Ni1 N2 90.82(7) . . ?
O1 Ni1 N2 87.55(6) . . ?
O9 Ni1 N2 179.02(7) . . ?
O6 Ni1 N1 89.84(7) . . ?
O3 Ni1 N1 89.66(7) . . ?
O1 Ni1 N1 170.16(6) . . ?
O9 Ni1 N1 94.48(7) . . ?
N2 Ni1 N1 84.68(7) . . ?
C27 N1 C28 107.90(19) . . ?
C27 N1 C25 109.36(18) . . ?
C28 N1 C25 109.94(18) . . ?
C27 N1 Ni1 112.49(14) . . ?
C28 N1 Ni1 115.07(14) . . ?
C25 N1 Ni1 101.88(13) . . ?
N1 C25 C26 110.40(19) . . ?
N2 C26 C25 110.20(19) . . ?
C29 N2 C30 108.02(18) . . ?
C29 N2 C26 110.21(18) . . ?
C30 N2 C26 109.93(18) . . ?
C29 N2 Ni1 113.16(14) . . ?
C30 N2 Ni1 110.68(14) . . ?
C26 N2 Ni1 104.82(13) . . ?
Ni1 O9 Ni2 113.58(8) . . ?
O2 Ni2 O7 177.96(6) . . ?
O2 Ni2 O5 96.07(6) . . ?
O7 Ni2 O5 83.24(6) . . ?
O2 Ni2 O9 87.57(7) . . ?
O7 Ni2 O9 90.53(7) . . ?
O5 Ni2 O9 92.64(6) . . ?
O2 Ni2 N4 91.10(7) . . ?
O7 Ni2 N4 90.82(7) . . ?
O5 Ni2 N4 89.06(7) . . ?
O9 Ni2 N4 177.95(8) . . ?
O2 Ni2 N3 91.65(7) . . ?
O7 Ni2 N3 89.25(7) . . ?
O5 Ni2 N3 169.91(7) . . ?
O9 Ni2 N3 94.17(7) . . ?
N4 Ni2 N3 84.30(8) . . ?
C34 N3 C35 107.5(2) . . ?
C34 N3 C31 111.1(2) . . ?
C35 N3 C31 108.0(2) . . ?
C34 N3 Ni2 115.45(15) . . ?
C35 N3 Ni2 113.37(15) . . ?
C31 N3 Ni2 101.12(15) . . ?
N3 C31 C32 110.1(2) . . ?
N4 C32 C31 110.4(2) . . ?
C36 N4 C37 108.4(2) . . ?
C36 N4 C32 109.7(2) . . ?
C37 N4 C32 109.28(19) . . ?
C36 N4 Ni2 111.11(15) . . ?
C37 N4 Ni2 112.22(14) . . ?
C32 N4 Ni2 106.02(15) . . ?
Cl3 C38 Cl1 111.00(15) . . ?
Cl3 C38 Cl2 110.30(14) . . ?
Cl1 C38 Cl2 109.53(15) . . ?
Cl4A C39 Cl6 137.3(4) . . ?
Cl4A C39 Cl4 22.2(3) . . ?
Cl6 C39 Cl4 115.3(2) . . ?
Cl4A C39 Cl5 90.4(3) . . ?
Cl6 C39 Cl5 113.34(19) . . ?
Cl4 C39 Cl5 105.70(17) . . ?
Cl4A C39 Cl5A 115.2(3) . . ?
Cl6 C39 Cl5A 61.83(16) . . ?
Cl4 C39 Cl5A 110.57(18) . . ?
Cl5 C39 Cl5A 55.40(13) . . ?
Cl4A C39 Cl6A 109.5(4) . . ?
Cl6 C39 Cl6A 38.86(14) . . ?
Cl4 C39 Cl6A 89.3(2) . . ?
Cl5 C39 Cl6A 151.9(2) . . ?
Cl5A C39 Cl6A 97.3(2) . . ?
Cl9 C40 Cl7 108.4(8) . . ?
Cl9 C40 Cl8A 100.2(8) . . ?
Cl7 C40 Cl8A 118.5(7) . . ?
Cl9 C40 Cl8 110.5(8) . . ?
Cl7 C40 Cl8 107.3(10) . . ?
Cl8A C40 Cl8 12.5(11) . . ?
Cl9 C40 Cl7A 115.9(6) . . ?
Cl7 C40 Cl7A 8.7(10) . . ?
Cl8A C40 Cl7A 111.5(5) . . ?
Cl8 C40 Cl7A 99.8(9) . . ?
Cl9 C40 Cl9A 9.2(11) . . ?
Cl7 C40 Cl9A 103.6(7) . . ?
Cl8A C40 Cl9A 109.4(5) . . ?
Cl8 C40 Cl9A 119.7(9) . . ?
Cl7A C40 Cl9A 111.7(6) . . ?
Cl11 C41 Cl10 111.20(17) . . ?
Cl11 C41 Cl12 110.13(16) . . ?
Cl10 C41 Cl12 109.57(15) . . ?

loop_
_geom_bond_atom_site_label_1
_geom_bond_atom_site_label_2
_geom_bond_distance
_geom_bond_site_symmetry_2
_geom_bond_publ_flag
Fe1 C11 2.029(2) . ?
Fe1 C10 2.041(2) . ?
Fe1 C2 2.043(2) . ?
Fe1 C3 2.043(2) . ?
Fe1 C1 2.043(2) . ?
Fe1 C7 2.047(2) . ?
Fe1 C4 2.049(2) . ?
Fe1 C9 2.051(2) . ?
Fe1 C5 2.053(2) . ?
Fe1 C8 2.054(2) . ?
C1 C5 1.425(3) . ?
C1 C2 1.428(3) . ?
C1 C6 1.488(3) . ?
C2 C3 1.422(3) . ?
C3 C4 1.413(4) . ?
C4 C5 1.421(3) . ?
C6 O1 1.257(3) . ?
C6 O2 1.266(3) . ?
O1 Ni1 2.0641(15) . ?
O2 Ni2 2.0001(15) . ?
C7 C11 1.426(3) . ?
C7 C8 1.426(3) . ?
C7 C12 1.491(3) . ?
C8 C9 1.420(3) . ?
C9 C10 1.420(3) . ?
C10 C11 1.422(3) . ?
C12 O3 1.263(3) . ?
C12 O4 1.264(3) . ?
O3 Ni1 2.0580(15) . ?
Fe2 C23 2.035(2) . ?
Fe2 C15 2.041(2) . ?
Fe2 C14 2.042(2) . ?
Fe2 C17 2.043(2) . ?
Fe2 C19 2.044(2) . ?
Fe2 C20 2.045(2) . ?
Fe2 C16 2.046(2) . ?
Fe2 C22 2.047(2) . ?
Fe2 C13 2.048(2) . ?
Fe2 C21 2.050(2) . ?
C13 C14 1.431(3) . ?
C13 C17 1.434(3) . ?
C13 C18 1.485(3) . ?
C14 C15 1.421(3) . ?
C15 C16 1.420(3) . ?
C16 C17 1.420(3) . ?
C18 O6 1.256(3) . ?
C18 O5 1.269(3) . ?
O5 Ni2 2.0887(15) . ?
O6 Ni1 2.0085(15) . ?
C19 C20 1.427(3) . ?
C19 C23 1.427(3) . ?
C19 C24 1.486(3) . ?
C20 C21 1.415(3) . ?
C21 C22 1.425(4) . ?
C22 C23 1.416(3) . ?
C24 O7 1.259(3) . ?
C24 O8 1.269(3) . ?
O7 Ni2 2.0698(15) . ?
Ni1 O9 2.1006(17) . ?
Ni1 N2 2.1393(18) . ?
Ni1 N1 2.1857(19) . ?
N1 C27 1.474(3) . ?
N1 C28 1.482(3) . ?
N1 C25 1.485(3) . ?
C25 C26 1.508(3) . ?
C26 N2 1.484(3) . ?
N2 C29 1.475(3) . ?
N2 C30 1.476(3) . ?
O9 Ni2 2.1072(17) . ?
Ni2 N4 2.1418(19) . ?
Ni2 N3 2.160(2) . ?
N3 C34 1.471(3) . ?
N3 C35 1.475(3) . ?
N3 C31 1.487(3) . ?
C31 C32 1.501(4) . ?
C32 N4 1.482(3) . ?
N4 C36 1.477(3) . ?
N4 C37 1.479(3) . ?
C38 Cl3 1.752(3) . ?
C38 Cl1 1.764(3) . ?
C38 Cl2 1.774(3) . ?
C39 Cl4A 1.560(6) . ?
C39 Cl6 1.633(3) . ?
C39 Cl4 1.774(3) . ?
C39 Cl5 1.824(3) . ?
C39 Cl5A 1.829(4) . ?
C39 Cl6A 1.979(4) . ?
C40 Cl9 1.687(13) . ?
C40 Cl7 1.746(15) . ?
C40 Cl8A 1.755(7) . ?
C40 Cl8 1.760(10) . ?
C40 Cl7A 1.761(12) . ?
C40 Cl9A 1.783(10) . ?
C41 Cl11 1.740(3) . ?
C41 Cl10 1.758(3) . ?
C41 Cl12 1.761(3) . ?

loop_
_geom_torsion_atom_site_label_1
_geom_torsion_atom_site_label_2
_geom_torsion_atom_site_label_3
_geom_torsion_atom_site_label_4
_geom_torsion
_geom_torsion_site_symmetry_1
_geom_torsion_site_symmetry_2
_geom_torsion_site_symmetry_3
_geom_torsion_site_symmetry_4
_geom_torsion_publ_flag
C11 Fe1 C1 C5 -165.60(14) . . . . ?
C10 Fe1 C1 C5 158.3(2) . . . . ?
C2 Fe1 C1 C5 118.86(19) . . . . ?
C3 Fe1 C1 C5 81.08(15) . . . . ?
C7 Fe1 C1 C5 -122.38(14) . . . . ?
C4 Fe1 C1 C5 37.53(14) . . . . ?
C9 Fe1 C1 C5 -44.4(3) . . . . ?
C8 Fe1 C1 C5 -80.05(16) . . . . ?
C11 Fe1 C1 C2 75.54(16) . . . . ?
C10 Fe1 C1 C2 39.4(3) . . . . ?
C3 Fe1 C1 C2 -37.78(14) . . . . ?
C7 Fe1 C1 C2 118.76(14) . . . . ?
C4 Fe1 C1 C2 -81.33(15) . . . . ?
C9 Fe1 C1 C2 -163.3(3) . . . . ?
C5 Fe1 C1 C2 -118.86(19) . . . . ?
C8 Fe1 C1 C2 161.09(13) . . . . ?
C11 Fe1 C1 C6 -45.5(2) . . . . ?
C10 Fe1 C1 C6 -81.6(3) . . . . ?
C2 Fe1 C1 C6 -121.0(2) . . . . ?
C3 Fe1 C1 C6 -158.8(2) . . . . ?
C7 Fe1 C1 C6 -2.2(2) . . . . ?
C4 Fe1 C1 C6 157.7(2) . . . . ?
C9 Fe1 C1 C6 75.7(3) . . . . ?
C5 Fe1 C1 C6 120.1(2) . . . . ?
C8 Fe1 C1 C6 40.1(2) . . . . ?
C5 C1 C2 C3 -0.5(3) . . . . ?
C6 C1 C2 C3 173.2(2) . . . . ?
Fe1 C1 C2 C3 59.35(16) . . . . ?
C5 C1 C2 Fe1 -59.84(16) . . . . ?
C6 C1 C2 Fe1 113.9(2) . . . . ?
C11 Fe1 C2 C3 118.90(15) . . . . ?
C10 Fe1 C2 C3 77.21(16) . . . . ?
C1 Fe1 C2 C3 -119.1(2) . . . . ?
C7 Fe1 C2 C3 159.98(14) . . . . ?
C4 Fe1 C2 C3 -37.48(14) . . . . ?
C9 Fe1 C2 C3 47.1(3) . . . . ?
C5 Fe1 C2 C3 -81.22(15) . . . . ?
C8 Fe1 C2 C3 -171.0(3) . . . . ?
C11 Fe1 C2 C1 -122.00(14) . . . . ?
C10 Fe1 C2 C1 -163.69(13) . . . . ?
C3 Fe1 C2 C1 119.1(2) . . . . ?
C7 Fe1 C2 C1 -80.92(15) . . . . ?
C4 Fe1 C2 C1 81.62(14) . . . . ?
C9 Fe1 C2 C1 166.2(2) . . . . ?
C5 Fe1 C2 C1 37.89(13) . . . . ?
C8 Fe1 C2 C1 -51.9(3) . . . . ?
C1 C2 C3 C4 0.4(3) . . . . ?
Fe1 C2 C3 C4 59.66(17) . . . . ?
C1 C2 C3 Fe1 -59.30(15) . . . . ?
C11 Fe1 C3 C4 162.66(14) . . . . ?
C10 Fe1 C3 C4 121.29(15) . . . . ?
C2 Fe1 C3 C4 -119.3(2) . . . . ?
C1 Fe1 C3 C4 -81.35(15) . . . . ?
C7 Fe1 C3 C4 -169.0(2) . . . . ?
C9 Fe1 C3 C4 80.52(17) . . . . ?
C5 Fe1 C3 C4 -37.41(14) . . . . ?
C8 Fe1 C3 C4 52.4(3) . . . . ?
C11 Fe1 C3 C2 -78.08(16) . . . . ?
C10 Fe1 C3 C2 -119.45(14) . . . . ?
C1 Fe1 C3 C2 37.91(14) . . . . ?
C7 Fe1 C3 C2 -49.7(3) . . . . ?
C4 Fe1 C3 C2 119.3(2) . . . . ?
C9 Fe1 C3 C2 -160.22(14) . . . . ?
C5 Fe1 C3 C2 81.85(15) . . . . ?
C8 Fe1 C3 C2 171.7(2) . . . . ?
C2 C3 C4 C5 -0.1(3) . . . . ?
Fe1 C3 C4 C5 59.30(17) . . . . ?
C2 C3 C4 Fe1 -59.39(16) . . . . ?
C11 Fe1 C4 C3 -40.7(3) . . . . ?
C10 Fe1 C4 C3 -75.43(17) . . . . ?
C2 Fe1 C4 C3 37.81(14) . . . . ?
C1 Fe1 C4 C3 81.99(15) . . . . ?
C7 Fe1 C4 C3 167.2(3) . . . . ?
C9 Fe1 C4 C3 -117.85(15) . . . . ?
C5 Fe1 C4 C3 119.7(2) . . . . ?
C8 Fe1 C4 C3 -159.41(14) . . . . ?
C11 Fe1 C4 C5 -160.4(2) . . . . ?
C10 Fe1 C4 C5 164.88(14) . . . . ?
C2 Fe1 C4 C5 -81.88(16) . . . . ?
C3 Fe1 C4 C5 -119.7(2) . . . . ?
C1 Fe1 C4 C5 -37.71(14) . . . . ?
C7 Fe1 C4 C5 47.5(4) . . . . ?
C9 Fe1 C4 C5 122.46(15) . . . . ?
C8 Fe1 C4 C5 80.89(17) . . . . ?
C3 C4 C5 C1 -0.2(3) . . . . ?
Fe1 C4 C5 C1 58.88(16) . . . . ?
C3 C4 C5 Fe1 -59.09(17) . . . . ?
C2 C1 C5 C4 0.4(3) . . . . ?
C6 C1 C5 C4 -173.4(2) . . . . ?
Fe1 C1 C5 C4 -59.09(16) . . . . ?
C2 C1 C5 Fe1 59.52(15) . . . . ?
C6 C1 C5 Fe1 -114.3(2) . . . . ?
C11 Fe1 C5 C4 157.3(3) . . . . ?
C10 Fe1 C5 C4 -37.8(3) . . . . ?
C2 Fe1 C5 C4 81.30(16) . . . . ?
C3 Fe1 C5 C4 37.30(15) . . . . ?
C1 Fe1 C5 C4 119.4(2) . . . . ?
C7 Fe1 C5 C4 -162.89(15) . . . . ?
C9 Fe1 C5 C4 -76.71(18) . . . . ?
C8 Fe1 C5 C4 -119.74(16) . . . . ?
C11 Fe1 C5 C1 37.9(3) . . . . ?
C10 Fe1 C5 C1 -157.2(2) . . . . ?
C2 Fe1 C5 C1 -38.05(13) . . . . ?
C3 Fe1 C5 C1 -82.05(15) . . . . ?
C7 Fe1 C5 C1 77.76(16) . . . . ?
C4 Fe1 C5 C1 -119.4(2) . . . . ?
C9 Fe1 C5 C1 163.94(14) . . . . ?
C8 Fe1 C5 C1 120.91(14) . . . . ?
C5 C1 C6 O1 169.6(2) . . . . ?
C2 C1 C6 O1 -3.1(3) . . . . ?
Fe1 C1 C6 O1 83.2(2) . . . . ?
C5 C1 C6 O2 -9.1(3) . . . . ?
C2 C1 C6 O2 178.3(2) . . . . ?
Fe1 C1 C6 O2 -95.5(2) . . . . ?
O2 C6 O1 Ni1 45.4(3) . . . . ?
C1 C6 O1 Ni1 -133.05(17) . . . . ?
O1 C6 O2 Ni2 5.1(3) . . . . ?
C1 C6 O2 Ni2 -176.38(14) . . . . ?
C10 Fe1 C7 C11 38.13(13) . . . . ?
C2 Fe1 C7 C11 -75.04(15) . . . . ?
C3 Fe1 C7 C11 -38.7(3) . . . . ?
C1 Fe1 C7 C11 -118.14(14) . . . . ?
C4 Fe1 C7 C11 163.6(3) . . . . ?
C9 Fe1 C7 C11 81.95(14) . . . . ?
C5 Fe1 C7 C11 -160.49(14) . . . . ?
C8 Fe1 C7 C11 119.50(19) . . . . ?
C11 Fe1 C7 C8 -119.50(19) . . . . ?
C10 Fe1 C7 C8 -81.37(15) . . . . ?
C2 Fe1 C7 C8 165.46(14) . . . . ?
C3 Fe1 C7 C8 -158.2(2) . . . . ?
C1 Fe1 C7 C8 122.36(14) . . . . ?
C4 Fe1 C7 C8 44.1(3) . . . . ?
C9 Fe1 C7 C8 -37.55(14) . . . . ?
C5 Fe1 C7 C8 80.01(16) . . . . ?
C11 Fe1 C7 C12 119.2(2) . . . . ?
C10 Fe1 C7 C12 157.4(2) . . . . ?
C2 Fe1 C7 C12 44.2(2) . . . . ?
C3 Fe1 C7 C12 80.5(3) . . . . ?
C1 Fe1 C7 C12 1.1(2) . . . . ?
C4 Fe1 C7 C12 -77.1(4) . . . . ?
C9 Fe1 C7 C12 -158.8(2) . . . . ?
C5 Fe1 C7 C12 -41.3(2) . . . . ?
C8 Fe1 C7 C12 -121.3(2) . . . . ?
C11 C7 C8 C9 0.7(3) . . . . ?
C12 C7 C8 C9 176.4(2) . . . . ?
Fe1 C7 C8 C9 59.25(16) . . . . ?
C11 C7 C8 Fe1 -58.54(15) . . . . ?
C12 C7 C8 Fe1 117.2(2) . . . . ?
C11 Fe1 C8 C9 -81.53(15) . . . . ?
C10 Fe1 C8 C9 -37.46(14) . . . . ?
C2 Fe1 C8 C9 -158.0(3) . . . . ?
C3 Fe1 C8 C9 38.2(3) . . . . ?
C1 Fe1 C8 C9 162.98(14) . . . . ?
C7 Fe1 C8 C9 -119.3(2) . . . . ?
C4 Fe1 C8 C9 76.71(17) . . . . ?
C5 Fe1 C8 C9 119.80(15) . . . . ?
C11 Fe1 C8 C7 37.73(13) . . . . ?
C10 Fe1 C8 C7 81.80(15) . . . . ?
C2 Fe1 C8 C7 -38.7(3) . . . . ?
C3 Fe1 C8 C7 157.5(2) . . . . ?
C1 Fe1 C8 C7 -77.76(16) . . . . ?
C4 Fe1 C8 C7 -164.03(13) . . . . ?
C9 Fe1 C8 C7 119.3(2) . . . . ?
C5 Fe1 C8 C7 -120.94(14) . . . . ?
C7 C8 C9 C10 -0.2(3) . . . . ?
Fe1 C8 C9 C10 58.85(17) . . . . ?
C7 C8 C9 Fe1 -59.09(16) . . . . ?
C11 Fe1 C9 C8 81.93(15) . . . . ?
C10 Fe1 C9 C8 119.7(2) . . . . ?
C2 Fe1 C9 C8 161.3(2) . . . . ?
C3 Fe1 C9 C8 -164.59(14) . . . . ?
C1 Fe1 C9 C8 -47.2(3) . . . . ?
C7 Fe1 C9 C8 37.75(14) . . . . ?
C4 Fe1 C9 C8 -122.42(15) . . . . ?
C5 Fe1 C9 C8 -80.81(17) . . . . ?
C11 Fe1 C9 C10 -37.76(14) . . . . ?
C2 Fe1 C9 C10 41.6(3) . . . . ?
C3 Fe1 C9 C10 75.71(17) . . . . ?
C1 Fe1 C9 C10 -166.9(3) . . . . ?
C7 Fe1 C9 C10 -81.94(15) . . . . ?
C4 Fe1 C9 C10 117.88(15) . . . . ?
C5 Fe1 C9 C10 159.49(14) . . . . ?
C8 Fe1 C9 C10 -119.7(2) . . . . ?
C8 C9 C10 C11 -0.3(3) . . . . ?
Fe1 C9 C10 C11 58.87(16) . . . . ?
C8 C9 C10 Fe1 -59.19(17) . . . . ?
C11 Fe1 C10 C9 119.4(2) . . . . ?
C2 Fe1 C10 C9 -162.33(14) . . . . ?
C3 Fe1 C10 C9 -121.11(15) . . . . ?
C1 Fe1 C10 C9 168.8(2) . . . . ?
C7 Fe1 C10 C9 81.24(15) . . . . ?
C4 Fe1 C10 C9 -80.62(17) . . . . ?
C5 Fe1 C10 C9 -52.8(3) . . . . ?
C8 Fe1 C10 C9 37.34(14) . . . . ?
C2 Fe1 C10 C11 78.25(16) . . . . ?
C3 Fe1 C10 C11 119.48(15) . . . . ?
C1 Fe1 C10 C11 49.4(3) . . . . ?
C7 Fe1 C10 C11 -38.18(14) . . . . ?
C4 Fe1 C10 C11 159.96(15) . . . . ?
C9 Fe1 C10 C11 -119.4(2) . . . . ?
C5 Fe1 C10 C11 -172.2(2) . . . . ?
C8 Fe1 C10 C11 -82.08(15) . . . . ?
C9 C10 C11 C7 0.8(3) . . . . ?
Fe1 C10 C11 C7 60.23(15) . . . . ?
C9 C10 C11 Fe1 -59.48(16) . . . . ?
C8 C7 C11 C10 -0.9(3) . . . . ?
C12 C7 C11 C10 -176.7(2) . . . . ?
Fe1 C7 C11 C10 -60.11(16) . . . . ?
C8 C7 C11 Fe1 59.20(16) . . . . ?
C12 C7 C11 Fe1 -116.6(2) . . . . ?
C2 Fe1 C11 C10 -118.78(15) . . . . ?
C3 Fe1 C11 C10 -77.26(17) . . . . ?
C1 Fe1 C11 C10 -159.93(14) . . . . ?
C7 Fe1 C11 C10 118.6(2) . . . . ?
C4 Fe1 C11 C10 -47.9(3) . . . . ?
C9 Fe1 C11 C10 37.51(15) . . . . ?
C5 Fe1 C11 C10 171.7(3) . . . . ?
C8 Fe1 C11 C10 81.10(15) . . . . ?
C10 Fe1 C11 C7 -118.6(2) . . . . ?
C2 Fe1 C11 C7 122.61(13) . . . . ?
C3 Fe1 C11 C7 164.13(13) . . . . ?
C1 Fe1 C11 C7 81.46(15) . . . . ?
C4 Fe1 C11 C7 -166.5(2) . . . . ?
C9 Fe1 C11 C7 -81.10(14) . . . . ?
C5 Fe1 C11 C7 53.1(3) . . . . ?
C8 Fe1 C11 C7 -37.51(13) . . . . ?
C11 C7 C12 O3 3.4(3) . . . . ?
C8 C7 C12 O3 -171.6(2) . . . . ?
Fe1 C7 C12 O3 -83.0(2) . . . . ?
C11 C7 C12 O4 -176.9(2) . . . . ?
C8 C7 C12 O4 8.1(3) . . . . ?
Fe1 C7 C12 O4 96.7(2) . . . . ?
O4 C12 O3 Ni1 -47.1(3) . . . . ?
C7 C12 O3 Ni1 132.55(16) . . . . ?
C23 Fe2 C13 C14 -163.62(13) . . . . ?
C15 Fe2 C13 C14 37.64(13) . . . . ?
C17 Fe2 C13 C14 119.17(19) . . . . ?
C19 Fe2 C13 C14 -120.69(14) . . . . ?
C20 Fe2 C13 C14 -77.92(16) . . . . ?
C16 Fe2 C13 C14 81.44(14) . . . . ?
C22 Fe2 C13 C14 160.4(2) . . . . ?
C21 Fe2 C13 C14 -42.1(3) . . . . ?
C23 Fe2 C13 C17 77.21(16) . . . . ?
C15 Fe2 C13 C17 -81.53(14) . . . . ?
C14 Fe2 C13 C17 -119.17(19) . . . . ?
C19 Fe2 C13 C17 120.14(14) . . . . ?
C20 Fe2 C13 C17 162.91(14) . . . . ?
C16 Fe2 C13 C17 -37.73(14) . . . . ?
C22 Fe2 C13 C17 41.3(3) . . . . ?
C21 Fe2 C13 C17 -161.2(3) . . . . ?
C23 Fe2 C13 C18 -44.4(2) . . . . ?
C15 Fe2 C13 C18 156.9(2) . . . . ?
C14 Fe2 C13 C18 119.2(2) . . . . ?
C17 Fe2 C13 C18 -121.6(2) . . . . ?
C19 Fe2 C13 C18 -1.5(2) . . . . ?
C20 Fe2 C13 C18 41.3(2) . . . . ?
C16 Fe2 C13 C18 -159.3(2) . . . . ?
C22 Fe2 C13 C18 -80.4(3) . . . . ?
C21 Fe2 C13 C18 77.1(3) . . . . ?
C17 C13 C14 C15 -0.3(2) . . . . ?
C18 C13 C14 C15 -175.3(2) . . . . ?
Fe2 C13 C14 C15 -59.24(16) . . . . ?
C17 C13 C14 Fe2 58.95(15) . . . . ?
C18 C13 C14 Fe2 -116.1(2) . . . . ?
C23 Fe2 C14 C15 164.1(3) . . . . ?
C17 Fe2 C14 C15 81.39(15) . . . . ?
C19 Fe2 C14 C15 -161.36(14) . . . . ?
C20 Fe2 C14 C15 -119.15(14) . . . . ?
C16 Fe2 C14 C15 37.62(14) . . . . ?
C22 Fe2 C14 C15 -42.5(3) . . . . ?
C13 Fe2 C14 C15 119.31(19) . . . . ?
C21 Fe2 C14 C15 -77.02(16) . . . . ?
C23 Fe2 C14 C13 44.8(3) . . . . ?
C15 Fe2 C14 C13 -119.31(19) . . . . ?
C17 Fe2 C14 C13 -37.93(13) . . . . ?
C19 Fe2 C14 C13 79.33(15) . . . . ?
C20 Fe2 C14 C13 121.53(14) . . . . ?
C16 Fe2 C14 C13 -81.69(14) . . . . ?
C22 Fe2 C14 C13 -161.8(2) . . . . ?
C21 Fe2 C14 C13 163.66(13) . . . . ?
C13 C14 C15 C16 -0.1(3) . . . . ?
Fe2 C14 C15 C16 -59.49(16) . . . . ?
C13 C14 C15 Fe2 59.34(15) . . . . ?
C23 Fe2 C15 C16 -46.9(3) . . . . ?
C14 Fe2 C15 C16 119.3(2) . . . . ?
C17 Fe2 C15 C16 37.29(14) . . . . ?
C19 Fe2 C15 C16 168.5(2) . . . . ?
C20 Fe2 C15 C16 -160.88(14) . . . . ?
C22 Fe2 C15 C16 -78.13(16) . . . . ?
C13 Fe2 C15 C16 81.51(14) . . . . ?
C21 Fe2 C15 C16 -119.84(14) . . . . ?
C23 Fe2 C15 C14 -166.3(2) . . . . ?
C17 Fe2 C15 C14 -82.04(15) . . . . ?
C19 Fe2 C15 C14 49.2(3) . . . . ?
C20 Fe2 C15 C14 79.78(16) . . . . ?
C16 Fe2 C15 C14 -119.3(2) . . . . ?
C22 Fe2 C15 C14 162.53(14) . . . . ?
C13 Fe2 C15 C14 -37.83(13) . . . . ?
C21 Fe2 C15 C14 120.83(14) . . . . ?
C14 C15 C16 C17 0.5(3) . . . . ?
Fe2 C15 C16 C17 -58.84(16) . . . . ?
C14 C15 C16 Fe2 59.37(16) . . . . ?
C23 Fe2 C16 C15 160.67(13) . . . . ?
C14 Fe2 C16 C15 -37.70(13) . . . . ?
C17 Fe2 C16 C15 -120.0(2) . . . . ?
C19 Fe2 C16 C15 -168.7(2) . . . . ?
C20 Fe2 C16 C15 47.2(3) . . . . ?
C22 Fe2 C16 C15 119.36(14) . . . . ?
C13 Fe2 C16 C15 -81.85(14) . . . . ?
C21 Fe2 C16 C15 77.81(16) . . . . ?
C23 Fe2 C16 C17 -79.38(16) . . . . ?
C15 Fe2 C16 C17 120.0(2) . . . . ?
C14 Fe2 C16 C17 82.25(15) . . . . ?
C19 Fe2 C16 C17 -48.8(3) . . . . ?
C20 Fe2 C16 C17 167.2(2) . . . . ?
C22 Fe2 C16 C17 -120.69(14) . . . . ?
C13 Fe2 C16 C17 38.10(14) . . . . ?
C21 Fe2 C16 C17 -162.24(14) . . . . ?
C15 C16 C17 C13 -0.7(3) . . . . ?
Fe2 C16 C17 C13 -59.49(15) . . . . ?
C15 C16 C17 Fe2 58.77(16) . . . . ?
C14 C13 C17 C16 0.6(3) . . . . ?
C18 C13 C17 C16 175.5(2) . . . . ?
Fe2 C13 C17 C16 59.58(16) . . . . ?
C14 C13 C17 Fe2 -58.96(15) . . . . ?
C18 C13 C17 Fe2 116.0(2) . . . . ?
C23 Fe2 C17 C16 119.07(15) . . . . ?
C15 Fe2 C17 C16 -37.31(14) . . . . ?
C14 Fe2 C17 C16 -81.15(15) . . . . ?
C19 Fe2 C17 C16 161.15(14) . . . . ?
C20 Fe2 C17 C16 -165.6(3) . . . . ?
C22 Fe2 C17 C16 76.99(17) . . . . ?
C13 Fe2 C17 C16 -119.0(2) . . . . ?
C21 Fe2 C17 C16 43.4(3) . . . . ?
C23 Fe2 C17 C13 -121.94(14) . . . . ?
C15 Fe2 C17 C13 81.68(14) . . . . ?
C14 Fe2 C17 C13 37.83(13) . . . . ?
C19 Fe2 C17 C13 -79.86(16) . . . . ?
C20 Fe2 C17 C13 -46.6(3) . . . . ?
C16 Fe2 C17 C13 119.0(2) . . . . ?
C22 Fe2 C17 C13 -164.02(14) . . . . ?
C21 Fe2 C17 C13 162.4(2) . . . . ?
C14 C13 C18 O6 -11.2(3) . . . . ?
C17 C13 C18 O6 174.7(2) . . . . ?
Fe2 C13 C18 O6 -97.6(2) . . . . ?
C14 C13 C18 O5 169.1(2) . . . . ?
C17 C13 C18 O5 -5.0(3) . . . . ?
Fe2 C13 C18 O5 82.7(2) . . . . ?
O6 C18 O5 Ni2 49.3(3) . . . . ?
C13 C18 O5 Ni2 -131.00(16) . . . . ?
O5 C18 O6 Ni1 0.5(3) . . . . ?
C13 C18 O6 Ni1 -179.16(13) . . . . ?
C23 Fe2 C19 C20 -119.03(19) . . . . ?
C15 Fe2 C19 C20 41.1(3) . . . . ?
C14 Fe2 C19 C20 77.70(16) . . . . ?
C17 Fe2 C19 C20 163.67(14) . . . . ?
C16 Fe2 C19 C20 -160.2(2) . . . . ?
C22 Fe2 C19 C20 -81.34(15) . . . . ?
C13 Fe2 C19 C20 120.58(14) . . . . ?
C21 Fe2 C19 C20 -37.43(14) . . . . ?
C15 Fe2 C19 C23 160.1(2) . . . . ?
C14 Fe2 C19 C23 -163.28(13) . . . . ?
C17 Fe2 C19 C23 -77.31(16) . . . . ?
C20 Fe2 C19 C23 119.03(19) . . . . ?
C16 Fe2 C19 C23 -41.2(3) . . . . ?
C22 Fe2 C19 C23 37.69(14) . . . . ?
C13 Fe2 C19 C23 -120.39(14) . . . . ?
C21 Fe2 C19 C23 81.60(14) . . . . ?
C23 Fe2 C19 C24 120.0(2) . . . . ?
C15 Fe2 C19 C24 -79.9(3) . . . . ?
C14 Fe2 C19 C24 -43.3(2) . . . . ?
C17 Fe2 C19 C24 42.7(2) . . . . ?
C20 Fe2 C19 C24 -121.0(2) . . . . ?
C16 Fe2 C19 C24 78.8(3) . . . . ?
C22 Fe2 C19 C24 157.7(2) . . . . ?
C13 Fe2 C19 C24 -0.4(2) . . . . ?
C21 Fe2 C19 C24 -158.4(2) . . . . ?
C23 C19 C20 C21 0.6(3) . . . . ?
C24 C19 C20 C21 174.8(2) . . . . ?
Fe2 C19 C20 C21 59.56(16) . . . . ?
C23 C19 C20 Fe2 -58.97(15) . . . . ?
C24 C19 C20 Fe2 115.2(2) . . . . ?
C23 Fe2 C20 C21 -81.40(15) . . . . ?
C15 Fe2 C20 C21 76.46(17) . . . . ?
C14 Fe2 C20 C21 118.93(15) . . . . ?
C17 Fe2 C20 C21 -163.6(3) . . . . ?
C19 Fe2 C20 C21 -119.4(2) . . . . ?
C16 Fe2 C20 C21 41.9(3) . . . . ?
C22 Fe2 C20 C21 -37.62(15) . . . . ?
C13 Fe2 C20 C21 161.29(14) . . . . ?
C23 Fe2 C20 C19 37.96(13) . . . . ?
C15 Fe2 C20 C19 -164.19(13) . . . . ?
C14 Fe2 C20 C19 -121.71(14) . . . . ?
C17 Fe2 C20 C19 -44.2(3) . . . . ?
C16 Fe2 C20 C19 161.3(2) . . . . ?
C22 Fe2 C20 C19 81.73(15) . . . . ?
C13 Fe2 C20 C19 -79.35(16) . . . . ?
C21 Fe2 C20 C19 119.4(2) . . . . ?
C19 C20 C21 C22 -0.2(3) . . . . ?
Fe2 C20 C21 C22 59.06(16) . . . . ?
C19 C20 C21 Fe2 -59.29(16) . . . . ?
C23 Fe2 C21 C20 82.00(15) . . . . ?
C15 Fe2 C21 C20 -121.26(15) . . . . ?
C14 Fe2 C21 C20 -79.77(17) . . . . ?
C17 Fe2 C21 C20 165.5(2) . . . . ?
C19 Fe2 C21 C20 37.81(14) . . . . ?
C16 Fe2 C21 C20 -162.82(14) . . . . ?
C22 Fe2 C21 C20 119.5(2) . . . . ?
C13 Fe2 C21 C20 -48.5(3) . . . . ?
C23 Fe2 C21 C22 -37.52(14) . . . . ?
C15 Fe2 C21 C22 119.22(15) . . . . ?
C14 Fe2 C21 C22 160.71(14) . . . . ?
C17 Fe2 C21 C22 46.0(3) . . . . ?
C19 Fe2 C21 C22 -81.71(15) . . . . ?
C20 Fe2 C21 C22 -119.5(2) . . . . ?
C16 Fe2 C21 C22 77.66(17) . . . . ?
C13 Fe2 C21 C22 -168.0(2) . . . . ?
C20 C21 C22 C23 -0.2(3) . . . . ?
Fe2 C21 C22 C23 58.86(16) . . . . ?
C20 C21 C22 Fe2 -59.08(17) . . . . ?
C15 Fe2 C22 C23 162.19(14) . . . . ?
C14 Fe2 C22 C23 -166.8(2) . . . . ?
C17 Fe2 C22 C23 79.24(16) . . . . ?
C19 Fe2 C22 C23 -38.01(14) . . . . ?
C20 Fe2 C22 C23 -82.09(15) . . . . ?
C16 Fe2 C22 C23 120.59(15) . . . . ?
C13 Fe2 C22 C23 48.5(3) . . . . ?
C21 Fe2 C22 C23 -119.5(2) . . . . ?
C23 Fe2 C22 C21 119.5(2) . . . . ?
C15 Fe2 C22 C21 -78.35(17) . . . . ?
C14 Fe2 C22 C21 -47.3(3) . . . . ?
C17 Fe2 C22 C21 -161.30(14) . . . . ?
C19 Fe2 C22 C21 81.45(15) . . . . ?
C20 Fe2 C22 C21 37.37(14) . . . . ?
C16 Fe2 C22 C21 -119.95(15) . . . . ?
C13 Fe2 C22 C21 168.0(2) . . . . ?
C21 C22 C23 C19 0.6(3) . . . . ?
Fe2 C22 C23 C19 59.78(16) . . . . ?
C21 C22 C23 Fe2 -59.19(16) . . . . ?
C20 C19 C23 C22 -0.7(3) . . . . ?
C24 C19 C23 C22 -175.0(2) . . . . ?
Fe2 C19 C23 C22 -59.97(16) . . . . ?
C20 C19 C23 Fe2 59.24(15) . . . . ?
C24 C19 C23 Fe2 -115.0(2) . . . . ?
C15 Fe2 C23 C22 -42.9(3) . . . . ?
C14 Fe2 C23 C22 164.8(3) . . . . ?
C17 Fe2 C23 C22 -119.20(15) . . . . ?
C19 Fe2 C23 C22 119.0(2) . . . . ?
C20 Fe2 C23 C22 81.18(15) . . . . ?
C16 Fe2 C23 C22 -77.05(17) . . . . ?
C13 Fe2 C23 C22 -161.37(14) . . . . ?
C21 Fe2 C23 C22 37.62(14) . . . . ?
C15 Fe2 C23 C19 -162.0(2) . . . . ?
C14 Fe2 C23 C19 45.8(3) . . . . ?
C17 Fe2 C23 C19 121.75(14) . . . . ?
C20 Fe2 C23 C19 -37.87(13) . . . . ?
C16 Fe2 C23 C19 163.90(13) . . . . ?
C22 Fe2 C23 C19 -119.0(2) . . . . ?
C13 Fe2 C23 C19 79.58(16) . . . . ?
C21 Fe2 C23 C19 -81.43(14) . . . . ?
C20 C19 C24 O7 -168.1(2) . . . . ?
C23 C19 C24 O7 5.0(3) . . . . ?
Fe2 C19 C24 O7 -81.1(2) . . . . ?
C20 C19 C24 O8 10.4(3) . . . . ?
C23 C19 C24 O8 -176.5(2) . . . . ?
Fe2 C19 C24 O8 97.4(2) . . . . ?
O8 C24 O7 Ni2 -42.0(3) . . . . ?
C19 C24 O7 Ni2 136.37(16) . . . . ?
C18 O6 Ni1 O3 -67.9(13) . . . . ?
C18 O6 Ni1 O1 40.07(18) . . . . ?
C18 O6 Ni1 O9 -53.04(18) . . . . ?
C18 O6 Ni1 N2 127.81(18) . . . . ?
C18 O6 Ni1 N1 -147.52(18) . . . . ?
C12 O3 Ni1 O6 42.2(14) . . . . ?
C12 O3 Ni1 O1 -66.06(17) . . . . ?
C12 O3 Ni1 O9 27.34(17) . . . . ?
C12 O3 Ni1 N2 -153.52(17) . . . . ?
C12 O3 Ni1 N1 121.81(17) . . . . ?
C6 O1 Ni1 O6 -110.66(17) . . . . ?
C6 O1 Ni1 O3 66.71(17) . . . . ?
C6 O1 Ni1 O9 -22.61(18) . . . . ?
C6 O1 Ni1 N2 157.78(18) . . . . ?
C6 O1 Ni1 N1 120.0(4) . . . . ?
O6 Ni1 N1 C27 133.04(15) . . . . ?
O3 Ni1 N1 C27 -44.25(15) . . . . ?
O1 Ni1 N1 C27 -97.2(4) . . . . ?
O9 Ni1 N1 C27 45.38(16) . . . . ?
N2 Ni1 N1 C27 -135.11(16) . . . . ?
O6 Ni1 N1 C28 8.93(16) . . . . ?
O3 Ni1 N1 C28 -168.36(16) . . . . ?
O1 Ni1 N1 C28 138.7(4) . . . . ?
O9 Ni1 N1 C28 -78.74(16) . . . . ?
N2 Ni1 N1 C28 100.78(16) . . . . ?
O6 Ni1 N1 C25 -109.97(14) . . . . ?
O3 Ni1 N1 C25 72.74(14) . . . . ?
O1 Ni1 N1 C25 19.8(5) . . . . ?
O9 Ni1 N1 C25 162.37(14) . . . . ?
N2 Ni1 N1 C25 -18.12(14) . . . . ?
C27 N1 C25 C26 164.92(19) . . . . ?
C28 N1 C25 C26 -76.8(2) . . . . ?
Ni1 N1 C25 C26 45.7(2) . . . . ?
N1 C25 C26 N2 -61.8(2) . . . . ?
C25 C26 N2 C29 -81.9(2) . . . . ?
C25 C26 N2 C30 159.13(19) . . . . ?
C25 C26 N2 Ni1 40.1(2) . . . . ?
O6 Ni1 N2 C29 -161.73(15) . . . . ?
O3 Ni1 N2 C29 19.01(15) . . . . ?
O1 Ni1 N2 C29 -65.36(15) . . . . ?
O9 Ni1 N2 C29 138(4) . . . . ?
N1 Ni1 N2 C29 108.60(15) . . . . ?
O6 Ni1 N2 C30 -40.33(15) . . . . ?
O3 Ni1 N2 C30 140.42(14) . . . . ?
O1 Ni1 N2 C30 56.04(14) . . . . ?
O9 Ni1 N2 C30 -100(4) . . . . ?
N1 Ni1 N2 C30 -130.00(15) . . . . ?
O6 Ni1 N2 C26 78.15(14) . . . . ?
O3 Ni1 N2 C26 -101.11(14) . . . . ?
O1 Ni1 N2 C26 174.52(14) . . . . ?
O9 Ni1 N2 C26 18(4) . . . . ?
N1 Ni1 N2 C26 -11.52(14) . . . . ?
O6 Ni1 O9 Ni2 61.11(9) . . . . ?
O3 Ni1 O9 Ni2 -119.60(9) . . . . ?
O1 Ni1 O9 Ni2 -35.21(10) . . . . ?
N2 Ni1 O9 Ni2 121(4) . . . . ?
N1 Ni1 O9 Ni2 150.77(10) . . . . ?
C6 O2 Ni2 O7 -32.6(19) . . . . ?
C6 O2 Ni2 O5 37.77(18) . . . . ?
C6 O2 Ni2 O9 -54.63(17) . . . . ?
C6 O2 Ni2 N4 126.94(18) . . . . ?
C6 O2 Ni2 N3 -148.74(18) . . . . ?
C24 O7 Ni2 O2 0.9(19) . . . . ?
C24 O7 Ni2 O5 -69.63(17) . . . . ?
C24 O7 Ni2 O9 22.96(17) . . . . ?
C24 O7 Ni2 N4 -158.59(18) . . . . ?
C24 O7 Ni2 N3 117.13(18) . . . . ?
C18 O5 Ni2 O2 -111.31(17) . . . . ?
C18 O5 Ni2 O7 66.76(17) . . . . ?
C18 O5 Ni2 O9 -23.47(17) . . . . ?
C18 O5 Ni2 N4 157.69(17) . . . . ?
C18 O5 Ni2 N3 108.9(4) . . . . ?
Ni1 O9 Ni2 O2 59.89(10) . . . . ?
Ni1 O9 Ni2 O7 -119.34(10) . . . . ?
Ni1 O9 Ni2 O5 -36.08(10) . . . . ?
Ni1 O9 Ni2 N4 110(2) . . . . ?
Ni1 O9 Ni2 N3 151.37(10) . . . . ?
O2 Ni2 N3 C34 4.46(17) . . . . ?
O7 Ni2 N3 C34 -173.71(17) . . . . ?
O5 Ni2 N3 C34 144.5(4) . . . . ?
O9 Ni2 N3 C34 -83.23(17) . . . . ?
N4 Ni2 N3 C34 95.39(17) . . . . ?
O2 Ni2 N3 C35 129.17(17) . . . . ?
O7 Ni2 N3 C35 -49.00(17) . . . . ?
O5 Ni2 N3 C35 -90.8(4) . . . . ?
O9 Ni2 N3 C35 41.48(17) . . . . ?
N4 Ni2 N3 C35 -139.90(17) . . . . ?
O2 Ni2 N3 C31 -115.48(17) . . . . ?
O7 Ni2 N3 C31 66.35(16) . . . . ?
O5 Ni2 N3 C31 24.5(5) . . . . ?
O9 Ni2 N3 C31 156.83(17) . . . . ?
N4 Ni2 N3 C31 -24.54(17) . . . . ?
C34 N3 C31 C32 -72.5(3) . . . . ?
C35 N3 C31 C32 169.8(2) . . . . ?
Ni2 N3 C31 C32 50.6(2) . . . . ?
N3 C31 C32 N4 -59.9(3) . . . . ?
C31 C32 N4 C36 153.2(2) . . . . ?
C31 C32 N4 C37 -88.0(2) . . . . ?
C31 C32 N4 Ni2 33.2(2) . . . . ?
O2 Ni2 N4 C36 -31.73(18) . . . . ?
O7 Ni2 N4 C36 147.55(18) . . . . ?
O5 Ni2 N4 C36 64.33(18) . . . . ?
O9 Ni2 N4 C36 -81(2) . . . . ?
N3 Ni2 N4 C36 -123.28(18) . . . . ?
O2 Ni2 N4 C37 -153.31(16) . . . . ?
O7 Ni2 N4 C37 25.98(16) . . . . ?
O5 Ni2 N4 C37 -57.25(16) . . . . ?
O9 Ni2 N4 C37 157(2) . . . . ?
N3 Ni2 N4 C37 115.14(17) . . . . ?
O2 Ni2 N4 C32 87.45(16) . . . . ?
O7 Ni2 N4 C32 -93.26(16) . . . . ?
O5 Ni2 N4 C32 -176.49(16) . . . . ?
O9 Ni2 N4 C32 38(2) . . . . ?
N3 Ni2 N4 C32 -4.10(16) . . . . ?
